data_7053726
loop_
_publ_author_name
'Horvath, Ulrike E. I.'
'Bentivoglio, Gino'
'Hummel, Michael'
'Schottenberger, Herwig'
'Wurst, Klaus'
'Nell, Margo J.'
'van Rensburg, Constance E. J.'
'Cronje, Stephanie'
'Raubenheimer, Helgard G.'

_publ_section_title
;
 A cytotoxic bis(carbene)gold(i) complex of ferrocenyl complexes:
 synthesis and structural characterisation
;
_journal_issue 3
_journal_name_full 'New Journal of Chemistry'
_journal_page_first 533
_journal_paper_doi 10.1039/b713917a
_journal_volume 32
_journal_year 2008
_chemical_formula_moiety 'C19 H16 Fe N2'
_chemical_formula_sum 'C19 H16 Fe N2'
_chemical_formula_weight 328.19
_chemical_name_systematic
;
?
;
_space_group_IT_number 14
_symmetry_cell_setting monoclinic
_symmetry_space_group_name_Hall '-P 2ybc'
_symmetry_space_group_name_H-M 'P 1 21/c 1'
_atom_sites_solution_hydrogens geom
_atom_sites_solution_primary direct
_atom_sites_solution_secondary difmap
_audit_creation_method SHELXL-97
_cell_angle_alpha 90.00
_cell_angle_beta 104.784(2)
_cell_angle_gamma 90.00
_cell_formula_units_Z 4
_cell_length_a 15.0730(4)
_cell_length_b 7.7163(2)
_cell_length_c 12.8686(2)
_cell_measurement_reflns_used 9509
_cell_measurement_temperature 233(2)
_cell_measurement_theta_max 26.0
_cell_measurement_theta_min 1.0
_cell_volume 1447.17(6)
_computing_data_collection COLLECT
_computing_data_reduction 'DENZO and SCALEPACK'
_computing_structure_refinement 'SHELXL-97 (Sheldrick, 1997)'
_computing_structure_solution 'SHELXS-97 (Sheldrick, 1990)'
_diffrn_ambient_temperature 233(2)
_diffrn_measured_fraction_theta_full 0.996
_diffrn_measured_fraction_theta_max 0.996
_diffrn_measurement_device_type 'Nonius KappaCCD'
_diffrn_measurement_method 'phi- and omega-scans'
_diffrn_radiation_monochromator graphite
_diffrn_radiation_source 'fine-focus sealed tube'
_diffrn_radiation_type MoK\a
_diffrn_radiation_wavelength 0.71073
_diffrn_reflns_av_R_equivalents 0.0182
_diffrn_reflns_av_sigmaI/netI 0.0208
_diffrn_reflns_limit_h_max 0
_diffrn_reflns_limit_h_min -18
_diffrn_reflns_limit_k_max 9
_diffrn_reflns_limit_k_min -9
_diffrn_reflns_limit_l_max 15
_diffrn_reflns_limit_l_min -15
_diffrn_reflns_number 9126
_diffrn_reflns_theta_full 26.00
_diffrn_reflns_theta_max 26.00
_diffrn_reflns_theta_min 2.80
_diffrn_standards_number 0
_exptl_absorpt_coefficient_mu 1.039
_exptl_absorpt_correction_type none
_exptl_crystal_colour orange
_exptl_crystal_density_diffrn 1.506
_exptl_crystal_density_method 'not measured'
_exptl_crystal_description prism
_exptl_crystal_F_000 680
_exptl_crystal_size_max 0.35
_exptl_crystal_size_mid 0.2
_exptl_crystal_size_min 0.2
_refine_diff_density_max 0.222
_refine_diff_density_min -0.262
_refine_diff_density_rms 0.041
_refine_ls_extinction_method none
_refine_ls_goodness_of_fit_ref 1.033
_refine_ls_hydrogen_treatment constr
_refine_ls_matrix_type full
_refine_ls_number_parameters 199
_refine_ls_number_reflns 2837
_refine_ls_number_restraints 0
_refine_ls_restrained_S_all 1.033
_refine_ls_R_factor_all 0.0263
_refine_ls_R_factor_gt 0.0234
_refine_ls_shift/su_max 0.000
_refine_ls_shift/su_mean 0.000
_refine_ls_structure_factor_coef Fsqd
_refine_ls_weighting_details 'calc w=1/[\s^2^(Fo^2^)+(0.0321P)^2^+0.5660P] where P=(Fo^2^+2Fc^2^)/3'
_refine_ls_weighting_scheme calc
_refine_ls_wR_factor_gt 0.0627
_refine_ls_wR_factor_ref 0.0646
_reflns_number_gt 2622
_reflns_number_total 2837
_reflns_threshold_expression >2sigma(I)
_cod_data_source_file b713917asup1.cif
_cod_data_source_block S112
_cod_original_sg_symbol_H-M 'P 21/c'
_cod_database_code 7053726

loop_
_symmetry_equiv_pos_as_xyz
'x, y, z'
'-x, y+1/2, -z+1/2'
'-x, -y, -z'
'x, -y-1/2, z-1/2'

loop_
_atom_site_label
_atom_site_type_symbol
_atom_site_fract_x
_atom_site_fract_y
_atom_site_fract_z
_atom_site_U_iso_or_equiv
_atom_site_adp_type
_atom_site_occupancy
_atom_site_symmetry_multiplicity
_atom_site_calc_flag
_atom_site_refinement_flags
_atom_site_disorder_assembly
_atom_site_disorder_group
Fe1 Fe 0.143640(13) 0.18059(3) 0.172607(15) 0.02538(9) Uani 1 1 d . B .
C1 C 0.48962(11) 0.0469(2) 0.74957(13) 0.0377(4) Uani 1 1 d . . .
H1 H 0.5316 0.1038 0.7183 0.045 Uiso 1 1 calc . A 1
N2 N 0.50003(11) 0.0242(2) 0.85449(12) 0.0422(4) Uani 0.50 1 d P B 1
C3 C 0.42396(11) -0.0639(2) 0.86774(11) 0.0395(3) Uani 0.50 1 d P B 1
H3 H 0.4129 -0.0974 0.9335 0.047 Uiso 0.50 1 calc P C 1
C4 C 0.36924(11) -0.0929(2) 0.77048(12) 0.0339(3) Uani 1 1 d . . .
H4 H 0.3125 -0.1508 0.7563 0.041 Uiso 1 1 calc . D 1
N5 N 0.40822(8) -0.02530(16) 0.69412(9) 0.0287(3) Uani 1 1 d . B .
C6 C 0.36883(9) -0.02208(18) 0.58099(11) 0.0266(3) Uani 1 1 d . . .
C7 C 0.39417(11) 0.1063(2) 0.51858(12) 0.0345(3) Uani 1 1 d . B .
H7 H 0.4389 0.1886 0.5504 0.041 Uiso 1 1 calc . . .
C8 C 0.35353(11) 0.1126(2) 0.40973(12) 0.0332(3) Uani 1 1 d . . .
H8 H 0.3719 0.1989 0.3680 0.040 Uiso 1 1 calc . . .
C9 C 0.28610(9) -0.00525(18) 0.35984(11) 0.0260(3) Uani 1 1 d . B .
C10 C 0.26232(10) -0.1337(2) 0.42392(12) 0.0310(3) Uani 1 1 d . . .
H10 H 0.2171 -0.2153 0.3925 0.037 Uiso 1 1 calc . . .
C11 C 0.30383(11) -0.14353(19) 0.53293(12) 0.0320(3) Uani 1 1 d . B .
H11 H 0.2878 -0.2329 0.5743 0.038 Uiso 1 1 calc . . .
C1A C 0.24322(9) 0.00602(18) 0.24360(11) 0.0270(3) Uani 1 1 d . . .
C2A C 0.16248(11) -0.0805(2) 0.18339(12) 0.0331(3) Uani 1 1 d . B .
H2A H 0.1271 -0.1599 0.2111 0.040 Uiso 1 1 calc . . .
C3A C 0.14483(12) -0.0260(2) 0.07415(12) 0.0397(4) Uani 1 1 d . . .
H3A H 0.0957 -0.0627 0.0175 0.048 Uiso 1 1 calc . . .
C4A C 0.21380(12) 0.0927(2) 0.06590(12) 0.0400(4) Uani 1 1 d . B .
H4A H 0.2188 0.1484 0.0027 0.048 Uiso 1 1 calc . . .
C5A C 0.27432(10) 0.1134(2) 0.16936(12) 0.0321(3) Uani 1 1 d . B .
H5A H 0.3262 0.1857 0.1864 0.038 Uiso 1 1 calc . . .
C6A C 0.08564(12) 0.2751(2) 0.28798(13) 0.0398(4) Uani 1 1 d . . .
H6A H 0.0901 0.2257 0.3559 0.048 Uiso 1 1 calc . . .
C10A C 0.01687(11) 0.2387(2) 0.19254(15) 0.0408(4) Uani 1 1 d . B .
H10A H -0.0321 0.1607 0.1862 0.049 Uiso 1 1 calc . . .
C9A C 0.03459(12) 0.3396(2) 0.10882(15) 0.0423(4) Uani 1 1 d . . .
H9A H -0.0005 0.3410 0.0370 0.051 Uiso 1 1 calc . . .
C8A C 0.11514(13) 0.4392(2) 0.15226(15) 0.0420(4) Uani 1 1 d . B .
H8A H 0.1426 0.5178 0.1142 0.050 Uiso 1 1 calc . . .
C7A C 0.14642(11) 0.3988(2) 0.26295(13) 0.0390(4) Uani 1 1 d . B .
H7A H 0.1984 0.4458 0.3113 0.047 Uiso 1 1 calc . . .
N2B N 0.42396(11) -0.0639(2) 0.86774(11) 0.0395(3) Uani 0.50 1 d P B 2
C3B C 0.50003(11) 0.0242(2) 0.85449(12) 0.0422(4) Uani 0.50 1 d P B 2
H3B H 0.5502 0.0614 0.9097 0.051 Uiso 0.50 1 calc P E 2

loop_
_atom_site_aniso_label
_atom_site_aniso_U_11
_atom_site_aniso_U_22
_atom_site_aniso_U_33
_atom_site_aniso_U_23
_atom_site_aniso_U_13
_atom_site_aniso_U_12
Fe1 0.02625(13) 0.02471(13) 0.02418(12) 0.00020(7) 0.00456(8) 0.00123(8)
C1 0.0332(8) 0.0455(10) 0.0321(8) 0.0006(7) 0.0040(6) -0.0053(7)
N2 0.0438(9) 0.0462(9) 0.0317(7) 0.0000(6) 0.0007(6) 0.0018(7)
C3 0.0473(9) 0.0428(8) 0.0286(7) 0.0041(6) 0.0097(6) 0.0063(7)
C4 0.0361(8) 0.0362(8) 0.0304(7) 0.0041(6) 0.0105(6) 0.0007(7)
N5 0.0296(6) 0.0299(6) 0.0259(6) 0.0022(5) 0.0061(5) 0.0009(5)
C6 0.0275(7) 0.0273(7) 0.0249(7) 0.0016(5) 0.0064(5) 0.0033(6)
C7 0.0358(8) 0.0338(8) 0.0319(8) 0.0006(6) 0.0051(6) -0.0105(7)
C8 0.0381(8) 0.0311(8) 0.0298(7) 0.0063(6) 0.0078(6) -0.0087(7)
C9 0.0260(7) 0.0241(7) 0.0283(7) 0.0011(5) 0.0077(5) 0.0030(5)
C10 0.0337(8) 0.0276(7) 0.0312(7) -0.0011(6) 0.0072(6) -0.0072(6)
C11 0.0387(8) 0.0281(7) 0.0306(7) 0.0035(6) 0.0115(6) -0.0051(6)
C1A 0.0281(7) 0.0248(7) 0.0282(7) -0.0005(5) 0.0072(6) 0.0044(6)
C2A 0.0373(8) 0.0241(7) 0.0356(8) -0.0054(6) 0.0054(6) 0.0011(6)
C3A 0.0439(9) 0.0409(9) 0.0295(8) -0.0112(7) 0.0008(7) 0.0062(7)
C4A 0.0444(9) 0.0525(10) 0.0243(7) 0.0010(7) 0.0108(7) 0.0103(8)
C5A 0.0294(7) 0.0405(9) 0.0280(7) 0.0031(6) 0.0105(6) 0.0043(6)
C6A 0.0449(9) 0.0402(9) 0.0387(9) -0.0036(7) 0.0189(7) 0.0076(7)
C10A 0.0283(8) 0.0370(9) 0.0585(11) -0.0042(8) 0.0134(7) 0.0021(7)
C9A 0.0381(9) 0.0359(9) 0.0463(9) 0.0034(7) -0.0015(7) 0.0094(7)
C8A 0.0497(10) 0.0237(8) 0.0535(10) 0.0062(7) 0.0148(8) 0.0052(7)
C7A 0.0406(9) 0.0312(8) 0.0437(9) -0.0114(7) 0.0084(7) 0.0011(7)
N2B 0.0473(9) 0.0428(8) 0.0286(7) 0.0041(6) 0.0097(6) 0.0063(7)
C3B 0.0438(9) 0.0462(9) 0.0317(7) 0.0000(6) 0.0007(6) 0.0018(7)

loop_
_atom_type_symbol
_atom_type_description
_atom_type_scat_dispersion_real
_atom_type_scat_dispersion_imag
_atom_type_scat_source
C C 0.0033 0.0016 'International Tables Vol C Tables 4.2.6.8 and 6.1.1.4'
H H 0.0000 0.0000 'International Tables Vol C Tables 4.2.6.8 and 6.1.1.4'
N N 0.0061 0.0033 'International Tables Vol C Tables 4.2.6.8 and 6.1.1.4'
Fe Fe 0.3463 0.8444 'International Tables Vol C Tables 4.2.6.8 and 6.1.1.4'

loop_
_geom_angle_atom_site_label_1
_geom_angle_atom_site_label_2
_geom_angle_atom_site_label_3
_geom_angle
C2A Fe1 C3A 40.98(6)
C2A Fe1 C6A 112.49(7)
C3A Fe1 C6A 143.60(7)
C2A Fe1 C7A 142.76(7)
C3A Fe1 C7A 175.49(7)
C6A Fe1 C7A 40.61(7)
C2A Fe1 C10A 109.13(7)
C3A Fe1 C10A 113.99(7)
C6A Fe1 C10A 40.67(7)
C7A Fe1 C10A 68.35(7)
C2A Fe1 C8A 175.34(7)
C3A Fe1 C8A 135.92(7)
C6A Fe1 C8A 68.24(7)
C7A Fe1 C8A 40.57(7)
C10A Fe1 C8A 68.21(7)
C2A Fe1 C5A 68.44(6)
C3A Fe1 C5A 68.19(7)
C6A Fe1 C5A 134.30(6)
C7A Fe1 C5A 109.91(7)
C10A Fe1 C5A 173.86(6)
C8A Fe1 C5A 114.60(7)
C2A Fe1 C9A 134.80(7)
C3A Fe1 C9A 110.66(7)
C6A Fe1 C9A 68.18(7)
C7A Fe1 C9A 68.38(7)
C10A Fe1 C9A 40.31(8)
C8A Fe1 C9A 40.76(7)
C5A Fe1 C9A 145.24(7)
C2A Fe1 C1A 41.00(6)
C3A Fe1 C1A 69.01(6)
C6A Fe1 C1A 108.15(6)
C7A Fe1 C1A 112.46(6)
C10A Fe1 C1A 133.68(7)
C8A Fe1 C1A 143.58(7)
C5A Fe1 C1A 40.88(6)
C9A Fe1 C1A 173.74(7)
C2A Fe1 C4A 68.36(7)
C3A Fe1 C4A 40.31(7)
C6A Fe1 C4A 174.53(7)
C7A Fe1 C4A 135.68(7)
C10A Fe1 C4A 144.68(7)
C8A Fe1 C4A 111.39(7)
C5A Fe1 C4A 40.49(6)
C9A Fe1 C4A 115.35(7)
C1A Fe1 C4A 68.71(6)
N2 C1 N5 109.44(14)
N2 C1 H1 125.3
N5 C1 H1 125.3
C1 N2 C3 107.68(14)
C4 C3 N2 107.56(13)
C4 C3 H3 126.2
N2 C3 H3 126.2
C3 C4 N5 109.53(14)
C3 C4 H4 125.2
N5 C4 H4 125.2
C4 N5 C1 105.79(12)
C4 N5 C6 126.59(12)
C1 N5 C6 127.51(13)
C11 C6 C7 119.53(13)
C11 C6 N5 120.53(13)
C7 C6 N5 119.92(13)
C8 C7 C6 119.74(14)
C8 C7 H7 120.1
C6 C7 H7 120.1
C7 C8 C9 121.87(13)
C7 C8 H8 119.1
C9 C8 H8 119.1
C8 C9 C10 117.34(13)
C8 C9 C1A 120.61(13)
C10 C9 C1A 122.04(13)
C11 C10 C9 121.38(14)
C11 C10 H10 119.3
C9 C10 H10 119.3
C6 C11 C10 120.09(13)
C6 C11 H11 120.0
C10 C11 H11 120.0
C2A C1A C5A 106.69(13)
C2A C1A C9 127.93(13)
C5A C1A C9 125.35(13)
C2A C1A Fe1 68.92(8)
C5A C1A Fe1 69.47(8)
C9 C1A Fe1 124.97(10)
C3A C2A C1A 108.36(14)
C3A C2A Fe1 69.67(9)
C1A C2A Fe1 70.07(8)
C3A C2A H2A 125.8
C1A C2A H2A 125.8
Fe1 C2A H2A 126.0
C4A C3A C2A 108.08(13)
C4A C3A Fe1 70.29(9)
C2A C3A Fe1 69.35(8)
C4A C3A H3A 126.0
C2A C3A H3A 126.0
Fe1 C3A H3A 126.0
C3A C4A C5A 108.23(14)
C3A C4A Fe1 69.40(9)
C5A C4A Fe1 69.64(8)
C3A C4A H4A 125.9
C5A C4A H4A 125.9
Fe1 C4A H4A 126.7
C4A C5A C1A 108.64(14)
C4A C5A Fe1 69.88(9)
C1A C5A Fe1 69.65(8)
C4A C5A H5A 125.7
C1A C5A H5A 125.7
Fe1 C5A H5A 126.4
C7A C6A C10A 107.98(15)
C7A C6A Fe1 69.71(9)
C10A C6A Fe1 69.71(9)
C7A C6A H6A 126.0
C10A C6A H6A 126.0
Fe1 C6A H6A 126.1
C9A C10A C6A 108.27(15)
C9A C10A Fe1 70.08(10)
C6A C10A Fe1 69.62(9)
C9A C10A H10A 125.9
C6A C10A H10A 125.9
Fe1 C10A H10A 126.0
C10A C9A C8A 107.87(15)
C10A C9A Fe1 69.61(9)
C8A C9A Fe1 69.49(9)
C10A C9A H9A 126.1
C8A C9A H9A 126.1
Fe1 C9A H9A 126.4
C7A C8A C9A 107.90(15)
C7A C8A Fe1 69.57(9)
C9A C8A Fe1 69.75(9)
C7A C8A H8A 126.0
C9A C8A H8A 126.0
Fe1 C8A H8A 126.2
C6A C7A C8A 107.97(15)
C6A C7A Fe1 69.69(9)
C8A C7A Fe1 69.85(9)
C6A C7A H7A 126.0
C8A C7A H7A 126.0
Fe1 C7A H7A 126.0

loop_
_geom_bond_atom_site_label_1
_geom_bond_atom_site_label_2
_geom_bond_distance
Fe1 C2A 2.0346(15)
Fe1 C3A 2.0389(15)
Fe1 C6A 2.0403(15)
Fe1 C7A 2.0405(15)
Fe1 C10A 2.0416(16)
Fe1 C8A 2.0442(16)
Fe1 C5A 2.0474(15)
Fe1 C9A 2.0476(16)
Fe1 C1A 2.0499(14)
Fe1 C4A 2.0506(15)
C1 N2 1.330(2)
C1 N5 1.371(2)
C1 H1 0.9400
N2 C3 1.381(2)
C3 C4 1.330(2)
C3 H3 0.9400
C4 N5 1.3703(19)
C4 H4 0.9400
N5 C6 1.4253(18)
C6 C11 1.383(2)
C6 C7 1.389(2)
C7 C8 1.379(2)
C7 H7 0.9400
C8 C9 1.393(2)
C8 H8 0.9400
C9 C10 1.393(2)
C9 C1A 1.4729(19)
C10 C11 1.385(2)
C10 H10 0.9400
C11 H11 0.9400
C1A C2A 1.430(2)
C1A C5A 1.431(2)
C2A C3A 1.426(2)
C2A H2A 0.9400
C3A C4A 1.409(3)
C3A H3A 0.9400
C4A C5A 1.418(2)
C4A H4A 0.9400
C5A H5A 0.9400
C6A C7A 1.416(2)
C6A C10A 1.418(2)
C6A H6A 0.9400
C10A C9A 1.409(3)
C10A H10A 0.9400
C9A C8A 1.425(3)
C9A H9A 0.9400
C8A C7A 1.416(2)
C8A H8A 0.9400
C7A H7A 0.9400

loop_
_geom_torsion_atom_site_label_1
_geom_torsion_atom_site_label_2
_geom_torsion_atom_site_label_3
_geom_torsion_atom_site_label_4
_geom_torsion
N5 C1 N2 C3 -0.2(2)
C1 N2 C3 C4 0.14(19)
N2 C3 C4 N5 -0.01(18)
C3 C4 N5 C1 -0.12(18)
C3 C4 N5 C6 -176.58(14)
N2 C1 N5 C4 0.20(18)
N2 C1 N5 C6 176.63(14)
C4 N5 C6 C11 -25.4(2)
C1 N5 C6 C11 158.87(15)
C4 N5 C6 C7 153.07(15)
C1 N5 C6 C7 -22.6(2)
C11 C6 C7 C8 0.8(2)
N5 C6 C7 C8 -177.72(14)
C6 C7 C8 C9 1.0(3)
C7 C8 C9 C10 -1.4(2)
C7 C8 C9 C1A 179.31(14)
C8 C9 C10 C11 0.2(2)
C1A C9 C10 C11 179.41(14)
C7 C6 C11 C10 -2.0(2)
N5 C6 C11 C10 176.47(14)
C9 C10 C11 C6 1.5(2)
C8 C9 C1A C2A -167.05(15)
C10 C9 C1A C2A 13.7(2)
C8 C9 C1A C5A 10.7(2)
C10 C9 C1A C5A -168.55(14)
C8 C9 C1A Fe1 -77.70(17)
C10 C9 C1A Fe1 103.09(15)
C3A Fe1 C1A C2A -37.71(9)
C6A Fe1 C1A C2A 103.68(10)
C7A Fe1 C1A C2A 146.88(9)
C10A Fe1 C1A C2A 65.93(12)
C8A Fe1 C1A C2A -178.61(11)
C5A Fe1 C1A C2A -118.22(12)
C4A Fe1 C1A C2A -81.08(10)
C2A Fe1 C1A C5A 118.22(12)
C3A Fe1 C1A C5A 80.51(10)
C6A Fe1 C1A C5A -138.10(9)
C7A Fe1 C1A C5A -94.90(10)
C10A Fe1 C1A C5A -175.85(9)
C8A Fe1 C1A C5A -60.39(14)
C4A Fe1 C1A C5A 37.15(9)
C2A Fe1 C1A C9 -122.30(16)
C3A Fe1 C1A C9 -160.02(14)
C6A Fe1 C1A C9 -18.62(14)
C7A Fe1 C1A C9 24.57(14)
C10A Fe1 C1A C9 -56.38(16)
C8A Fe1 C1A C9 59.08(17)
C5A Fe1 C1A C9 119.47(16)
C4A Fe1 C1A C9 156.62(14)
C5A C1A C2A C3A -0.11(17)
C9 C1A C2A C3A 177.94(14)
Fe1 C1A C2A C3A 59.36(11)
C5A C1A C2A Fe1 -59.47(10)
C9 C1A C2A Fe1 118.58(14)
C6A Fe1 C2A C3A 148.40(10)
C7A Fe1 C2A C3A -176.01(11)
C10A Fe1 C2A C3A 104.89(11)
C5A Fe1 C2A C3A -81.12(10)
C9A Fe1 C2A C3A 67.36(13)
C1A Fe1 C2A C3A -119.45(13)
C4A Fe1 C2A C3A -37.43(10)
C3A Fe1 C2A C1A 119.45(13)
C6A Fe1 C2A C1A -92.16(10)
C7A Fe1 C2A C1A -56.56(14)
C10A Fe1 C2A C1A -135.66(9)
C5A Fe1 C2A C1A 38.32(8)
C9A Fe1 C2A C1A -173.20(10)
C4A Fe1 C2A C1A 82.02(9)
C1A C2A C3A C4A 0.24(18)
Fe1 C2A C3A C4A 59.85(12)
C1A C2A C3A Fe1 -59.61(10)
C2A Fe1 C3A C4A -119.17(13)
C6A Fe1 C3A C4A -173.84(11)
C10A Fe1 C3A C4A 148.84(10)
C8A Fe1 C3A C4A 65.99(13)
C5A Fe1 C3A C4A -37.39(9)
C9A Fe1 C3A C4A 105.25(10)
C1A Fe1 C3A C4A -81.44(10)
C6A Fe1 C3A C2A -54.67(15)
C10A Fe1 C3A C2A -91.99(11)
C8A Fe1 C3A C2A -174.84(10)
C5A Fe1 C3A C2A 81.78(10)
C9A Fe1 C3A C2A -135.58(10)
C1A Fe1 C3A C2A 37.73(9)
C4A Fe1 C3A C2A 119.17(13)
C2A C3A C4A C5A -0.27(19)
Fe1 C3A C4A C5A 58.99(11)
C2A C3A C4A Fe1 -59.26(11)
C2A Fe1 C4A C3A 38.03(9)
C7A Fe1 C4A C3A -176.93(10)
C10A Fe1 C4A C3A -54.83(16)
C8A Fe1 C4A C3A -136.97(10)
C5A Fe1 C4A C3A 119.74(14)
C9A Fe1 C4A C3A -92.58(11)
C1A Fe1 C4A C3A 82.24(10)
C2A Fe1 C4A C5A -81.71(10)
C3A Fe1 C4A C5A -119.74(14)
C7A Fe1 C4A C5A 63.33(13)
C10A Fe1 C4A C5A -174.57(11)
C8A Fe1 C4A C5A 103.29(11)
C9A Fe1 C4A C5A 147.69(10)
C1A Fe1 C4A C5A -37.50(9)
C3A C4A C5A C1A 0.20(19)
Fe1 C4A C5A C1A 59.04(11)
C3A C4A C5A Fe1 -58.84(12)
C2A C1A C5A C4A -0.05(17)
C9 C1A C5A C4A -178.17(14)
Fe1 C1A C5A C4A -59.18(11)
C2A C1A C5A Fe1 59.13(10)
C9 C1A C5A Fe1 -118.99(14)
C2A Fe1 C5A C4A 81.50(11)
C3A Fe1 C5A C4A 37.24(10)
C6A Fe1 C5A C4A -177.60(11)
C7A Fe1 C5A C4A -138.39(11)
C8A Fe1 C5A C4A -94.66(11)
C9A Fe1 C5A C4A -57.92(16)
C1A Fe1 C5A C4A 119.93(14)
C2A Fe1 C5A C1A -38.43(9)
C3A Fe1 C5A C1A -82.69(10)
C6A Fe1 C5A C1A 62.47(13)
C7A Fe1 C5A C1A 101.68(10)
C8A Fe1 C5A C1A 145.41(9)
C9A Fe1 C5A C1A -177.84(11)
C4A Fe1 C5A C1A -119.93(14)
C2A Fe1 C6A C7A 147.24(10)
C3A Fe1 C6A C7A -177.38(10)
C10A Fe1 C6A C7A -119.19(15)
C8A Fe1 C6A C7A -37.73(10)
C5A Fe1 C6A C7A 65.97(13)
C9A Fe1 C6A C7A -81.79(11)
C1A Fe1 C6A C7A 103.61(10)
C2A Fe1 C6A C10A -93.58(11)
C3A Fe1 C6A C10A -58.19(16)
C7A Fe1 C6A C10A 119.19(15)
C8A Fe1 C6A C10A 81.45(11)
C5A Fe1 C6A C10A -174.85(10)
C9A Fe1 C6A C10A 37.40(11)
C1A Fe1 C6A C10A -137.20(10)
C7A C6A C10A C9A -0.22(19)
Fe1 C6A C10A C9A -59.64(12)
C7A C6A C10A Fe1 59.42(11)
C2A Fe1 C10A C9A -138.07(10)
C3A Fe1 C10A C9A -94.14(11)
C6A Fe1 C10A C9A 119.36(15)
C7A Fe1 C10A C9A 81.67(11)
C8A Fe1 C10A C9A 37.84(10)
C1A Fe1 C10A C9A -177.42(9)
C4A Fe1 C10A C9A -58.77(16)
C2A Fe1 C10A C6A 102.57(11)
C3A Fe1 C10A C6A 146.50(10)
C7A Fe1 C10A C6A -37.69(11)
C8A Fe1 C10A C6A -81.52(11)
C9A Fe1 C10A C6A -119.36(15)
C1A Fe1 C10A C6A 63.22(13)
C4A Fe1 C10A C6A -178.13(12)
C6A C10A C9A C8A 0.19(19)
Fe1 C10A C9A C8A -59.16(12)
C6A C10A C9A Fe1 59.35(12)
C2A Fe1 C9A C10A 62.83(14)
C3A Fe1 C9A C10A 103.14(11)
C6A Fe1 C9A C10A -37.72(10)
C7A Fe1 C9A C10A -81.58(11)
C8A Fe1 C9A C10A -119.25(15)
C5A Fe1 C9A C10A -175.67(11)
C4A Fe1 C9A C10A 146.83(11)
C2A Fe1 C9A C8A -177.92(10)
C3A Fe1 C9A C8A -137.61(11)
C6A Fe1 C9A C8A 81.53(11)
C7A Fe1 C9A C8A 37.67(10)
C10A Fe1 C9A C8A 119.25(15)
C5A Fe1 C9A C8A -56.42(16)
C4A Fe1 C9A C8A -93.92(12)
C10A C9A C8A C7A -0.09(19)
Fe1 C9A C8A C7A -59.33(12)
C10A C9A C8A Fe1 59.24(12)
C3A Fe1 C8A C7A -175.77(10)
C6A Fe1 C8A C7A 37.76(10)
C10A Fe1 C8A C7A 81.71(11)
C5A Fe1 C8A C7A -92.35(10)
C9A Fe1 C8A C7A 119.15(15)
C1A Fe1 C8A C7A -53.61(15)
C4A Fe1 C8A C7A -136.38(10)
C3A Fe1 C8A C9A 65.08(14)
C6A Fe1 C8A C9A -81.39(12)
C7A Fe1 C8A C9A -119.15(15)
C10A Fe1 C8A C9A -37.44(11)
C5A Fe1 C8A C9A 148.50(10)
C1A Fe1 C8A C9A -172.75(10)
C4A Fe1 C8A C9A 104.48(11)
C10A C6A C7A C8A 0.16(19)
Fe1 C6A C7A C8A 59.59(11)
C10A C6A C7A Fe1 -59.42(11)
C9A C8A C7A C6A -0.05(19)
Fe1 C8A C7A C6A -59.49(11)
C9A C8A C7A Fe1 59.44(12)
C2A Fe1 C7A C6A -55.72(15)
C10A Fe1 C7A C6A 37.74(10)
C8A Fe1 C7A C6A 119.10(15)
C5A Fe1 C7A C6A -135.96(10)
C9A Fe1 C7A C6A 81.26(11)
C1A Fe1 C7A C6A -92.04(11)
C4A Fe1 C7A C6A -174.06(10)
C2A Fe1 C7A C8A -174.81(11)
C6A Fe1 C7A C8A -119.10(15)
C10A Fe1 C7A C8A -81.35(11)
C5A Fe1 C7A C8A 104.94(10)
C9A Fe1 C7A C8A -37.84(11)
C1A Fe1 C7A C8A 148.86(10)
C4A Fe1 C7A C8A 66.84(13)
